data_4081863
loop_
_publ_author_name
'Harlow, Gregory P.'
'Zakharov, Lev N.'
'Wu, Gang'
'Liu, Shih-Yuan'

_publ_section_title
;
 Thermodynamically Controlled, Dynamic Binding of Diols to a 1,2-BN
 Cyclohexane Derivative
;
_journal_issue 22
_journal_name_full Organometallics
_journal_page_first 6650
_journal_paper_doi 10.1021/om400697r
_journal_volume 32
_journal_year 2013
_chemical_formula_sum 'C14 H21 B F3 N O5 S'
_chemical_formula_weight 383.19
_chemical_name_systematic
;

 ?

;
_space_group_IT_number 14
_symmetry_cell_setting monoclinic
_symmetry_space_group_name_Hall '-P 2ybc'
_symmetry_space_group_name_H-M 'P 1 21/c 1'
_atom_sites_solution_hydrogens geom
_atom_sites_solution_primary direct
_atom_sites_solution_secondary difmap
_audit_creation_method SHELXTL
_cell_angle_alpha 90.00
_cell_angle_beta 94.034(2)
_cell_angle_gamma 90.00
_cell_formula_units_Z 4
_cell_length_a 5.4754(6)
_cell_length_b 11.9363(13)
_cell_length_c 27.308(3)
_cell_measurement_reflns_used 4353
_cell_measurement_temperature 100(2)
_cell_measurement_theta_max 29.23
_cell_measurement_theta_min 2.82
_cell_volume 1780.3(3)
_computing_cell_refinement 'Bruker SAINT'
_computing_data_collection 'Bruker APEX2'
_computing_data_reduction 'Bruker SAINT'
_computing_molecular_graphics 'Bruker SHELXTL'
_computing_publication_material 'Bruker SHELXTL'
_computing_structure_refinement 'SHELXL-97 (Sheldrick, 1997)'
_computing_structure_solution 'SHELXS-97 (Sheldrick, 1990)'
_diffrn_ambient_temperature 100(2)
_diffrn_measured_fraction_theta_full 0.999
_diffrn_measured_fraction_theta_max 0.999
_diffrn_measurement_device_type 'Bruker APEX-II CCD'
_diffrn_measurement_method '\f and \w scans'
_diffrn_radiation_monochromator 'triumph mirror'
_diffrn_radiation_source 'fine-focus sealed tube'
_diffrn_radiation_type MoK\a
_diffrn_radiation_wavelength 0.71073
_diffrn_reflns_av_R_equivalents 0.0389
_diffrn_reflns_av_sigmaI/netI 0.0534
_diffrn_reflns_limit_h_max 6
_diffrn_reflns_limit_h_min -7
_diffrn_reflns_limit_k_max 15
_diffrn_reflns_limit_k_min -11
_diffrn_reflns_limit_l_max 35
_diffrn_reflns_limit_l_min -33
_diffrn_reflns_number 10653
_diffrn_reflns_theta_full 28.00
_diffrn_reflns_theta_max 28.00
_diffrn_reflns_theta_min 2.82
_diffrn_standards_number 0
_exptl_absorpt_coefficient_mu 0.236
_exptl_absorpt_correction_T_max 0.9906
_exptl_absorpt_correction_T_min 0.9220
_exptl_absorpt_correction_type multi-scan
_exptl_absorpt_process_details SADABS
_exptl_crystal_colour colourless
_exptl_crystal_density_diffrn 1.430
_exptl_crystal_density_method 'not measured'
_exptl_crystal_description needle
_exptl_crystal_F_000 800
_exptl_crystal_size_max 0.35
_exptl_crystal_size_mid 0.07
_exptl_crystal_size_min 0.04
_refine_diff_density_max 0.570
_refine_diff_density_min -0.394
_refine_diff_density_rms 0.058
_refine_ls_extinction_method none
_refine_ls_goodness_of_fit_ref 1.036
_refine_ls_hydrogen_treatment mixed
_refine_ls_matrix_type full
_refine_ls_number_parameters 234
_refine_ls_number_reflns 4300
_refine_ls_number_restraints 0
_refine_ls_restrained_S_all 1.036
_refine_ls_R_factor_all 0.0710
_refine_ls_R_factor_gt 0.0423
_refine_ls_shift/su_max 0.000
_refine_ls_shift/su_mean 0.000
_refine_ls_structure_factor_coef Fsqd
_refine_ls_weighting_details 'calc w=1/[\s^2^(Fo^2^)+(0.0554P)^2^+0.0278P] where P=(Fo^2^+2Fc^2^)/3'
_refine_ls_weighting_scheme calc
_refine_ls_wR_factor_gt 0.0969
_refine_ls_wR_factor_ref 0.1101
_reflns_number_gt 3079
_reflns_number_total 4300
_reflns_threshold_expression >2sigma(I)
_cod_data_source_file om400697r_si_001.cif
_cod_data_source_block mo_liu229_0m
_cod_depositor_comments
;
The following automatic conversions were performed:

'_symmetry_cell_setting' value 'Monoclinic' changed to 'monoclinic'
according to /home/saulius/struct/CIF-dictionaries/cif_core.dic
dictionary named 'cif_core.dic' version 2.4.2 from 2011-04-26.

Automatic conversion script
Id: cif_fix_values 1891 2012-01-12 08:04:46Z andrius 
;
_cod_original_sg_symbol_H-M P2(1)/c
_cod_database_code 4081863

loop_
_symmetry_equiv_pos_as_xyz
'x, y, z'
'-x, y+1/2, -z+1/2'
'-x, -y, -z'
'x, -y-1/2, z-1/2'

loop_
_atom_site_label
_atom_site_type_symbol
_atom_site_fract_x
_atom_site_fract_y
_atom_site_fract_z
_atom_site_U_iso_or_equiv
_atom_site_adp_type
_atom_site_occupancy
_atom_site_symmetry_multiplicity
_atom_site_calc_flag
_atom_site_refinement_flags
S1 S 0.39997(8) 0.23512(4) 0.286967(17) 0.01603(12) Uani 1 1 d .
O1 O 1.2505(3) 0.39967(12) 0.03463(5) 0.0294(3) Uani 1 1 d .
O2 O 0.9507(3) 0.28456(13) 0.00183(5) 0.0314(4) Uani 1 1 d .
O3 O 0.1428(2) 0.25816(11) 0.28926(5) 0.0243(3) Uani 1 1 d .
O4 O 0.4529(2) 0.12890(11) 0.26483(5) 0.0215(3) Uani 1 1 d .
O5 O 0.5427(2) 0.32770(11) 0.27148(5) 0.0259(3) Uani 1 1 d .
N1 N 0.9340(3) 0.47746(13) 0.26623(6) 0.0151(3) Uani 1 1 d .
B1 B 1.0404(4) 0.34351(18) 0.04189(8) 0.0204(5) Uani 1 1 d .
F1 F 0.7484(2) 0.19504(10) 0.35513(4) 0.0304(3) Uani 1 1 d .
F2 F 0.4685(2) 0.30543(11) 0.37753(5) 0.0369(3) Uani 1 1 d .
F3 F 0.3963(2) 0.12904(11) 0.37059(4) 0.0385(3) Uani 1 1 d .
C1 C 1.3160(4) 0.3752(2) -0.01441(7) 0.0317(5) Uani 1 1 d .
H1A H 1.4738 0.3345 -0.0136 0.038 Uiso 1 1 calc R
H1B H 1.3304 0.4450 -0.0335 0.038 Uiso 1 1 calc R
C2 C 1.1125(5) 0.3037(3) -0.03643(9) 0.0501(7) Uani 1 1 d .
H2A H 1.0252 0.3424 -0.0645 0.060 Uiso 1 1 calc R
H2B H 1.1773 0.2318 -0.0481 0.060 Uiso 1 1 calc R
C3 C 0.9110(3) 0.34578(16) 0.09104(7) 0.0207(4) Uani 1 1 d .
H3B H 0.7441 0.3766 0.0844 0.025 Uiso 1 1 calc R
H3C H 0.8939 0.2678 0.1027 0.025 Uiso 1 1 calc R
C4 C 1.0428(3) 0.41424(15) 0.13216(7) 0.0198(4) Uani 1 1 d .
H4B H 1.2128 0.3865 0.1378 0.024 Uiso 1 1 calc R
H4C H 1.0507 0.4934 0.1216 0.024 Uiso 1 1 calc R
C5 C 0.9184(3) 0.40853(15) 0.18022(7) 0.0181(4) Uani 1 1 d .
H5B H 0.7477 0.4356 0.1749 0.022 Uiso 1 1 calc R
H5C H 0.9139 0.3298 0.1916 0.022 Uiso 1 1 calc R
C6 C 1.0557(3) 0.47980(15) 0.21903(6) 0.0160(4) Uani 1 1 d .
H6A H 1.2254 0.4517 0.2246 0.019 Uiso 1 1 calc R
H6B H 1.0634 0.5580 0.2072 0.019 Uiso 1 1 calc R
C7 C 1.0691(3) 0.54288(16) 0.30636(7) 0.0188(4) Uani 1 1 d .
H7A H 1.0977 0.6200 0.2947 0.023 Uiso 1 1 calc R
H7B H 1.2305 0.5077 0.3146 0.023 Uiso 1 1 calc R
C8 C 0.9279(3) 0.54744(15) 0.35157(7) 0.0178(4) Uani 1 1 d .
C9 C 0.7353(4) 0.62216(18) 0.35475(8) 0.0271(5) Uani 1 1 d .
H9A H 0.6905 0.6703 0.3279 0.033 Uiso 1 1 calc R
C10 C 0.6081(4) 0.62705(19) 0.39675(8) 0.0335(5) Uani 1 1 d .
H10A H 0.4760 0.6781 0.3985 0.040 Uiso 1 1 calc R
C11 C 0.6719(4) 0.55861(19) 0.43590(8) 0.0343(5) Uani 1 1 d .
H11A H 0.5853 0.5630 0.4648 0.041 Uiso 1 1 calc R
C12 C 0.8605(5) 0.4838(2) 0.43334(8) 0.0397(6) Uani 1 1 d .
H12A H 0.9033 0.4355 0.4602 0.048 Uiso 1 1 calc R
C13 C 0.9889(4) 0.47894(18) 0.39125(8) 0.0310(5) Uani 1 1 d .
H13A H 1.1208 0.4276 0.3898 0.037 Uiso 1 1 calc R
C14 C 0.5093(4) 0.21491(16) 0.35081(7) 0.0222(4) Uani 1 1 d .
H1N H 0.921(4) 0.4088(19) 0.2756(8) 0.026(6) Uiso 1 1 d .
H2N H 0.788(4) 0.5060(17) 0.2612(7) 0.021(5) Uiso 1 1 d .

loop_
_atom_site_aniso_label
_atom_site_aniso_U_11
_atom_site_aniso_U_22
_atom_site_aniso_U_33
_atom_site_aniso_U_23
_atom_site_aniso_U_13
_atom_site_aniso_U_12
S1 0.0109(2) 0.0148(2) 0.0224(2) 0.00181(18) 0.00147(16) -0.00047(17)
O1 0.0308(8) 0.0390(8) 0.0192(8) -0.0060(6) 0.0076(6) -0.0149(7)
O2 0.0304(8) 0.0427(9) 0.0215(8) -0.0084(7) 0.0054(6) -0.0141(7)
O3 0.0117(6) 0.0181(7) 0.0431(9) 0.0036(6) 0.0023(6) 0.0009(5)
O4 0.0184(7) 0.0216(7) 0.0245(7) -0.0043(6) 0.0007(5) 0.0025(5)
O5 0.0160(7) 0.0251(7) 0.0362(9) 0.0106(6) -0.0011(6) -0.0068(6)
N1 0.0140(8) 0.0124(8) 0.0194(8) 0.0010(6) 0.0032(6) -0.0020(6)
B1 0.0211(11) 0.0195(10) 0.0203(11) 0.0005(8) -0.0011(8) -0.0020(8)
F1 0.0244(6) 0.0422(7) 0.0239(7) -0.0034(5) -0.0041(5) 0.0129(5)
F2 0.0369(7) 0.0395(7) 0.0349(8) -0.0188(6) 0.0061(6) 0.0080(6)
F3 0.0508(8) 0.0391(7) 0.0269(7) 0.0099(6) 0.0109(6) -0.0079(6)
C1 0.0321(12) 0.0437(13) 0.0200(11) -0.0059(9) 0.0077(9) -0.0095(10)
C2 0.0542(16) 0.0728(19) 0.0250(13) -0.0153(12) 0.0143(11) -0.0363(14)
C3 0.0199(9) 0.0222(10) 0.0200(10) -0.0003(8) 0.0010(7) -0.0042(8)
C4 0.0209(9) 0.0200(9) 0.0188(10) -0.0004(8) 0.0036(7) -0.0054(8)
C5 0.0179(9) 0.0176(9) 0.0191(10) 0.0004(7) 0.0035(7) -0.0026(7)
C6 0.0147(9) 0.0163(9) 0.0177(9) 0.0015(7) 0.0059(7) -0.0016(7)
C7 0.0169(9) 0.0196(9) 0.0200(10) -0.0046(7) 0.0011(7) -0.0034(7)
C8 0.0165(9) 0.0164(9) 0.0205(10) -0.0059(7) 0.0019(7) -0.0032(7)
C9 0.0262(11) 0.0305(11) 0.0244(11) -0.0012(9) 0.0007(8) 0.0083(9)
C10 0.0234(11) 0.0406(13) 0.0369(13) -0.0115(10) 0.0043(9) 0.0104(10)
C11 0.0371(13) 0.0421(13) 0.0252(12) -0.0106(10) 0.0125(9) -0.0054(11)
C12 0.0589(16) 0.0362(13) 0.0248(12) 0.0036(10) 0.0089(11) 0.0117(12)
C13 0.0373(12) 0.0290(11) 0.0272(12) -0.0004(9) 0.0058(9) 0.0153(10)
C14 0.0227(10) 0.0214(10) 0.0231(11) -0.0034(8) 0.0066(8) 0.0035(8)

loop_
_atom_type_symbol
_atom_type_description
_atom_type_scat_dispersion_real
_atom_type_scat_dispersion_imag
_atom_type_scat_source
C C 0.0033 0.0016 'International Tables Vol C Tables 4.2.6.8 and 6.1.1.4'
H H 0.0000 0.0000 'International Tables Vol C Tables 4.2.6.8 and 6.1.1.4'
N N 0.0061 0.0033 'International Tables Vol C Tables 4.2.6.8 and 6.1.1.4'
O O 0.0106 0.0060 'International Tables Vol C Tables 4.2.6.8 and 6.1.1.4'
B B 0.0013 0.0007 'International Tables Vol C Tables 4.2.6.8 and 6.1.1.4'
F F 0.0171 0.0103 'International Tables Vol C Tables 4.2.6.8 and 6.1.1.4'
S S 0.1246 0.1234 'International Tables Vol C Tables 4.2.6.8 and 6.1.1.4'

loop_
_geom_angle_atom_site_label_1
_geom_angle_atom_site_label_2
_geom_angle_atom_site_label_3
_geom_angle
O5 S1 O3 114.85(8)
O5 S1 O4 115.07(9)
O3 S1 O4 114.33(8)
O5 S1 C14 103.61(9)
O3 S1 C14 103.92(9)
O4 S1 C14 102.87(8)
B1 O1 C1 107.72(15)
B1 O2 C2 107.24(16)
C6 N1 C7 113.25(14)
C6 N1 H1N 109.0(15)
C7 N1 H1N 108.9(14)
C6 N1 H2N 108.5(13)
C7 N1 H2N 108.1(13)
H1N N1 H2N 109.0(19)
O1 B1 O2 113.50(19)
O1 B1 C3 123.87(17)
O2 B1 C3 122.63(17)
O1 C1 C2 105.21(17)
O1 C1 H1A 110.7
C2 C1 H1A 110.7
O1 C1 H1B 110.7
C2 C1 H1B 110.7
H1A C1 H1B 108.8
O2 C2 C1 106.18(18)
O2 C2 H2A 110.5
C1 C2 H2A 110.5
O2 C2 H2B 110.5
C1 C2 H2B 110.5
H2A C2 H2B 108.7
C4 C3 B1 114.92(16)
C4 C3 H3B 108.5
B1 C3 H3B 108.5
C4 C3 H3C 108.5
B1 C3 H3C 108.5
H3B C3 H3C 107.5
C5 C4 C3 113.13(15)
C5 C4 H4B 109.0
C3 C4 H4B 109.0
C5 C4 H4C 109.0
C3 C4 H4C 109.0
H4B C4 H4C 107.8
C6 C5 C4 110.35(15)
C6 C5 H5B 109.6
C4 C5 H5B 109.6
C6 C5 H5C 109.6
C4 C5 H5C 109.6
H5B C5 H5C 108.1
N1 C6 C5 111.34(14)
N1 C6 H6A 109.4
C5 C6 H6A 109.4
N1 C6 H6B 109.4
C5 C6 H6B 109.4
H6A C6 H6B 108.0
N1 C7 C8 111.34(15)
N1 C7 H7A 109.4
C8 C7 H7A 109.4
N1 C7 H7B 109.4
C8 C7 H7B 109.4
H7A C7 H7B 108.0
C13 C8 C9 118.33(18)
C13 C8 C7 120.91(17)
C9 C8 C7 120.76(17)
C10 C9 C8 120.50(19)
C10 C9 H9A 119.8
C8 C9 H9A 119.8
C11 C10 C9 120.4(2)
C11 C10 H10A 119.8
C9 C10 H10A 119.8
C12 C11 C10 120.0(2)
C12 C11 H11A 120.0
C10 C11 H11A 120.0
C11 C12 C13 119.8(2)
C11 C12 H12A 120.1
C13 C12 H12A 120.1
C8 C13 C12 121.05(19)
C8 C13 H13A 119.5
C12 C13 H13A 119.5
F1 C14 F3 108.07(15)
F1 C14 F2 107.40(15)
F3 C14 F2 107.55(16)
F1 C14 S1 111.41(13)
F3 C14 S1 111.08(13)
F2 C14 S1 111.16(13)

loop_
_geom_bond_atom_site_label_1
_geom_bond_atom_site_label_2
_geom_bond_distance
S1 O5 1.4345(13)
S1 O3 1.4403(13)
S1 O4 1.4428(13)
S1 C14 1.819(2)
O1 B1 1.358(3)
O1 C1 1.441(2)
O2 B1 1.363(3)
O2 C2 1.435(3)
N1 C6 1.492(2)
N1 C7 1.498(2)
N1 H1N 0.86(2)
N1 H2N 0.87(2)
B1 C3 1.561(3)
F1 C14 1.327(2)
F2 C14 1.332(2)
F3 C14 1.331(2)
C1 C2 1.496(3)
C1 H1A 0.9900
C1 H1B 0.9900
C2 H2A 0.9900
C2 H2B 0.9900
C3 C4 1.528(2)
C3 H3B 0.9900
C3 H3C 0.9900
C4 C5 1.522(2)
C4 H4B 0.9900
C4 H4C 0.9900
C5 C6 1.516(2)
C5 H5B 0.9900
C5 H5C 0.9900
C6 H6A 0.9900
C6 H6B 0.9900
C7 C8 1.503(3)
C7 H7A 0.9900
C7 H7B 0.9900
C8 C13 1.380(3)
C8 C9 1.389(3)
C9 C10 1.384(3)
C9 H9A 0.9500
C10 C11 1.371(3)
C10 H10A 0.9500
C11 C12 1.370(3)
C11 H11A 0.9500
C12 C13 1.390(3)
C12 H12A 0.9500
C13 H13A 0.9500

loop_
_geom_hbond_atom_site_label_D
_geom_hbond_atom_site_label_H
_geom_hbond_atom_site_label_A
_geom_hbond_distance_DH
_geom_hbond_distance_HA
_geom_hbond_distance_DA
_geom_hbond_angle_DHA
_geom_hbond_site_symmetry_A
N1 H1N O3 0.86(2) 2.19(2) 2.907(2) 140.8(19) 1_655
N1 H1N O5 0.86(2) 2.28(2) 2.802(2) 118.8(17) .
N1 H2N O4 0.87(2) 2.07(2) 2.868(2) 152.9(19) 2_655

loop_
_geom_torsion_atom_site_label_1
_geom_torsion_atom_site_label_2
_geom_torsion_atom_site_label_3
_geom_torsion_atom_site_label_4
_geom_torsion
C1 O1 B1 O2 -1.6(2)
C1 O1 B1 C3 178.65(19)
C2 O2 B1 O1 -0.9(3)
C2 O2 B1 C3 178.8(2)
B1 O1 C1 C2 3.3(2)
B1 O2 C2 C1 3.0(3)
O1 C1 C2 O2 -3.9(3)
O1 B1 C3 C4 -1.7(3)
O2 B1 C3 C4 178.55(18)
B1 C3 C4 C5 -176.61(16)
C3 C4 C5 C6 -178.96(15)
C7 N1 C6 C5 177.57(15)
C4 C5 C6 N1 178.80(14)
C6 N1 C7 C8 174.49(15)
N1 C7 C8 C13 101.4(2)
N1 C7 C8 C9 -79.7(2)
C13 C8 C9 C10 -0.2(3)
C7 C8 C9 C10 -179.11(18)
C8 C9 C10 C11 0.4(3)
C9 C10 C11 C12 -0.8(3)
C10 C11 C12 C13 1.0(4)
C9 C8 C13 C12 0.4(3)
C7 C8 C13 C12 179.3(2)
C11 C12 C13 C8 -0.8(4)
O5 S1 C14 F1 -58.23(15)
O3 S1 C14 F1 -178.60(12)
O4 S1 C14 F1 61.93(14)
O5 S1 C14 F3 -178.78(13)
O3 S1 C14 F3 60.86(14)
O4 S1 C14 F3 -58.61(14)
O5 S1 C14 F2 61.51(15)
O3 S1 C14 F2 -58.86(15)
O4 S1 C14 F2 -178.33(13)
